data_4031707
loop_
_publ_author_name
'Lang, H.'
'Huttner, G.'
'Zsolnai, L.'
'Mohr, G.'
'Jibril, I.'
'Sigwarth, B.'
'Weber, U.'
'Orama, O.'

_publ_section_title
;
 Diphosphor, Phosphor-, Arsen- und Antimonatome als Clusterbaugruppen
;
_journal_name_full 'Journal of Organometallic Chemistry'
_journal_page_first 157
_journal_page_last 179
_journal_volume 304
_journal_year 1986
_chemical_formula_sum 'C15 Br Fe3 O15 P W'
_chemical_name_systematic 'Br (Fe (C O)3)2 P (Fe (C O)4) (W (C O)5)'
_space_group_IT_number 14
_symmetry_space_group_name_Hall '-P 2ybc'
_symmetry_space_group_name_H-M 'P 1 21/c 1'
_cell_angle_alpha 90
_cell_angle_beta 135.03
_cell_angle_gamma 90
_cell_formula_units_Z 4
_cell_length_a 9.125
_cell_length_b 28.32
_cell_length_c 13.047
_cell_volume 2382.837
_citation_journal_id_ASTM JORCAI
_cod_data_source_file Lang_JORCAI_1986_226.cif
_cod_data_source_block C15Br1Fe3O15P1W1
_cod_original_formula_sum 'C15 Br1 Fe3 O15 P1 W1'
_cod_database_code 4031707

loop_
_symmetry_equiv_pos_as_xyz
x,y,z
-x,y+1/2,-z+1/2
-x,-y,-z
x,-y-1/2,z-1/2

loop_
_atom_site_label
_atom_site_type_symbol
_atom_site_fract_x
_atom_site_fract_y
_atom_site_fract_z
_atom_site_occupancy
_atom_site_U_iso_or_equiv
W1 W 0.6332 0.15987 1.01252 1 0.0
C7 C+2 0.73902 0.01786 0.70845 1 0.0
O5 O-2 0.2261 0.2037 0.9092 1 0.0
Fe1 Fe 0.71976 0.07028 0.77945 1 0.0
C9 C+2 0.20055 0.06676 0.53203 1 0.0
C11 C+2 0.22436 0.03719 0.73841 1 0.0
C4 C+2 0.91996 0.13275 1.11414 1 0.0
P1 P 0.53455 0.11474 0.79588 1 0.0
C12 C+2 0.28849 0.18749 0.53202 1 0.0
C15 C+2 0.65495 0.20257 0.78582 1 0.0
C14 C+2 0.16825 0.16095 0.65632 1 0.0
O8 O-2 1.1439 0.10733 0.9775 1 0.0
O9 O-2 0.0767 0.08268 0.41867 1 0.0
O1 O-2 0.8202 0.26244 1.0663 1 0.0
O3 O-2 0.5345 0.06102 1.0672 1 0.0
C6 C+2 0.63132 0.10451 0.63261 1 0.0
C2 C+2 0.74191 0.16955 1.20686 1 0.0
O6 O-2 0.5792 0.1271 0.5396 1 0.0
O13 O-2 0.299 0.28494 0.7231 1 0.0
O4 O-2 1.0786 0.11968 1.1753 1 0.0
C13 C+2 0.33895 0.24876 0.71937 1 0.0
O14 O-2 0.0296 0.14386 0.6217 1 0.0
C10 C+2 0.35135 -0.01708 0.63637 1 0.0
C5 C+2 0.37096 0.18934 0.94134 1 0.0
Fe3 Fe 0.40197 0.18739 0.71172 1 0.0
C8 C+2 0.98404 0.09264 0.90697 1 0.0
O15 O-2 0.8109 0.2112 0.8278 1 0.0
O7 O-2 0.7471 -0.01527 0.6647 1 0.0
O2 O-2 0.7932 0.17541 1.3162 1 0.0
Br1 Br 0.73404 0.01991 0.9361 1 0.0
O12 O-2 0.2157 0.18853 0.4148 1 0.0
C3 C+2 0.55737 0.09532 1.03606 1 0.0
O11 O-2 0.1167 0.03587 0.7512 1 0.0
Fe2 Fe 0.38997 0.04315 0.70716 1 0.0
O10 O-2 0.3272 -0.05344 0.5965 1 0.0
C1 C+2 0.75244 0.22483 1.04048 1 0.0
